data_2216852
loop_
_publ_author_name
'Congbin, Fan'
'Tianshe, Yang'
'Qidong, Tu'
'Gang, Liu'

_publ_section_title
2-[2-(<i>N</i>,<i>N</i>-Dimethylamino)phenyl]-3,3,4,4,5,5-hexafluoro-1-(2-methyl-5-phenyl-3-thienyl)cyclopent-1-ene
_journal_coeditor_code ZL2061
_journal_issue 12
_journal_name_full 'Acta Crystallographica Section E'
_journal_page_first o4721
_journal_page_last o4721
_journal_paper_doi 10.1107/S1600536807056899
_journal_volume 63
_journal_year 2007
_chemical_formula_iupac 'C24 H19 F6 N S'
_chemical_formula_moiety 'C24 H19 F6 N S'
_chemical_formula_sum 'C24 H19 F6 N S'
_chemical_formula_weight 467.46
_chemical_melting_point 399
_chemical_name_systematic
;
2-[2-(<i>N</i>,<i>N</i>-Dimethylamino)phenyl]-3,3,4,4,5,5-hexafluoro-
1-(2-methyl-5-phenyl-3-thienyl)cyclopent-1-ene
;
_space_group_IT_number 2
_symmetry_cell_setting triclinic
_symmetry_space_group_name_Hall '-P 1'
_symmetry_space_group_name_H-M 'P -1'
_atom_sites_solution_hydrogens geom
_atom_sites_solution_primary direct
_atom_sites_solution_secondary difmap
_audit_creation_method SHELXL-97
_cell_angle_alpha 81.0190(10)
_cell_angle_beta 82.6970(10)
_cell_angle_gamma 80.3470(10)
_cell_formula_units_Z 2
_cell_length_a 8.6995(10)
_cell_length_b 10.0545(12)
_cell_length_c 12.8146(15)
_cell_measurement_reflns_used 2875
_cell_measurement_temperature 293(2)
_cell_measurement_theta_max 26.87
_cell_measurement_theta_min 2.39
_cell_volume 1085.6(2)
_computing_cell_refinement 'APEX2 (Bruker, 2004)'
_computing_data_collection 'APEX2 (Bruker, 2004)'
_computing_data_reduction 'SAINT (Bruker, 2004)'
_computing_molecular_graphics 'SHELXTL (Bruker, 1997)'
_computing_publication_material 'SHELXTL (Bruker, 1997)'
_computing_structure_refinement 'SHELXL97 (Sheldrick, 1997)'
_computing_structure_solution 'SHELXS97 (Sheldrick, 1997)'
_diffrn_ambient_temperature 293(2)
_diffrn_measured_fraction_theta_full 0.971
_diffrn_measured_fraction_theta_max 0.971
_diffrn_measurement_device_type 'Bruker APEXII CCD area-detector'
_diffrn_measurement_method '\f and \w'
_diffrn_radiation_monochromator graphite
_diffrn_radiation_source 'fine-focus sealed tube'
_diffrn_radiation_type MoK\a
_diffrn_radiation_wavelength 0.71073
_diffrn_reflns_av_R_equivalents 0.0147
_diffrn_reflns_av_sigmaI/netI 0.0224
_diffrn_reflns_limit_h_max 10
_diffrn_reflns_limit_h_min -10
_diffrn_reflns_limit_k_max 10
_diffrn_reflns_limit_k_min -11
_diffrn_reflns_limit_l_max 15
_diffrn_reflns_limit_l_min -15
_diffrn_reflns_number 7078
_diffrn_reflns_theta_full 25.00
_diffrn_reflns_theta_max 25.00
_diffrn_reflns_theta_min 2.39
_diffrn_standards_number 0
_exptl_absorpt_coefficient_mu 0.212
_exptl_absorpt_correction_T_max 0.9394
_exptl_absorpt_correction_T_min 0.8134
_exptl_absorpt_correction_type multi-scan
_exptl_absorpt_process_details '(SADABS; Bruker, 2004?)'
_exptl_crystal_colour yellow
_exptl_crystal_density_diffrn 1.430
_exptl_crystal_density_method 'not measured'
_exptl_crystal_description block
_exptl_crystal_F_000 480
_exptl_crystal_size_max 0.44
_exptl_crystal_size_mid 0.33
_exptl_crystal_size_min 0.30
_refine_diff_density_max 0.171
_refine_diff_density_min -0.243
_refine_ls_extinction_method none
_refine_ls_goodness_of_fit_ref 1.027
_refine_ls_hydrogen_treatment constr
_refine_ls_matrix_type full
_refine_ls_number_parameters 320
_refine_ls_number_reflns 3712
_refine_ls_number_restraints 343
_refine_ls_restrained_S_all 1.057
_refine_ls_R_factor_all 0.0485
_refine_ls_R_factor_gt 0.0374
_refine_ls_shift/su_max 0.001
_refine_ls_shift/su_mean 0.000
_refine_ls_structure_factor_coef Fsqd
_refine_ls_weighting_details 'calc w=1/[\s^2^(Fo^2^)+(0.0459P)^2^+0.2850P] where P=(Fo^2^+2Fc^2^)/3'
_refine_ls_weighting_scheme calc
_refine_ls_wR_factor_gt 0.0926
_refine_ls_wR_factor_ref 0.1009
_reflns_number_gt 2969
_reflns_number_total 3712
_reflns_threshold_expression I>2\s(I)
_cod_data_source_file zl2061.cif
_cod_data_source_block I
_cod_depositor_comments
;
The following automatic conversions were performed:
'_symmetry_cell_setting' value 'Triclinic' changed to 'triclinic'
according to '/home/saulius/struct/CIF-dictionaries/cif_core.dic'
dictionary named 'cif_core.dic' version 2.4.1 from 2010-06-29.

Automatic conversion script
Id: cif_fix_enum 1527 2010-12-29 10:47:43Z saulius 

The following automatic conversions were performed:

'_symmetry_cell_setting' value 'Triclinic' changed to 'triclinic'
according to /home/saulius/struct/CIF-dictionaries/cif_core.dic
dictionary named 'cif_core.dic' version 2.4.1 from 2010-06-29.

Automatic conversion script
Id: cif_fix_values 1715 2011-07-08 13:25:40Z adriana 
;
_cod_original_sg_symbol_H-M P-1
_cod_database_code 2216852
_cod_database_fobs_code 2216852

loop_
_symmetry_equiv_pos_as_xyz
'x, y, z'
'-x, -y, -z'

loop_
_atom_site_type_symbol
_atom_site_label
_atom_site_fract_x
_atom_site_fract_y
_atom_site_fract_z
_atom_site_U_iso_or_equiv
_atom_site_adp_type
_atom_site_calc_flag
_atom_site_refinement_flags
_atom_site_occupancy
_atom_site_disorder_assembly
_atom_site_disorder_group
F F1 0.8341(2) 0.48840(15) 0.89767(14) 0.0790(5) Uani d PDU 0.9045(18) A 1
F F2 0.6224(2) 0.5981(2) 0.83418(13) 0.0860(6) Uani d PDU 0.9045(18) A 1
F F3 0.7941(2) 0.61311(17) 1.06001(11) 0.0894(6) Uani d PDU 0.9045(18) A 1
F F4 0.5507(2) 0.62687(18) 1.03391(17) 0.0967(6) Uani d PDU 0.9045(18) A 1
F F5 0.71145(19) 0.87168(17) 1.04886(11) 0.0715(4) Uani d PDU 0.9045(18) A 1
F F6 0.53483(17) 0.87590(16) 0.94364(14) 0.0703(4) Uani d PDU 0.9045(18) A 1
C C12 0.7469(3) 0.6129(3) 0.8840(2) 0.0557(6) Uani d PDU 0.9045(18) A 1
C C13 0.6879(3) 0.6637(3) 0.9903(2) 0.0606(6) Uani d PDU 0.9045(18) A 1
C C14 0.6830(3) 0.8176(2) 0.96481(19) 0.0522(5) Uani d PDU 0.9045(18) A 1
F F1' 0.885(2) 0.5155(17) 0.9319(14) 0.0790(5) Uani d PDU 0.0955(18) A 2
F F2' 0.705(2) 0.536(2) 0.8269(14) 0.0860(6) Uani d PDU 0.0955(18) A 2
F F3' 0.671(3) 0.5792(17) 1.0677(11) 0.0894(6) Uani d PDU 0.0955(18) A 2
F F4' 0.5137(17) 0.6690(16) 0.9503(13) 0.0967(6) Uani d PDU 0.0955(18) A 2
F F5' 0.7913(16) 0.7914(16) 1.0580(10) 0.0715(4) Uani d PDU 0.0955(18) A 2
F F6' 0.5787(17) 0.8815(17) 0.9882(15) 0.0703(4) Uani d PDU 0.0955(18) A 2
C C12' 0.770(2) 0.6037(17) 0.8870(14) 0.0557(6) Uani d PDU 0.0955(18) A 2
C C13' 0.661(2) 0.660(2) 0.9745(14) 0.0606(6) Uani d PDU 0.0955(18) A 2
C C14' 0.7125(18) 0.7949(19) 0.9737(10) 0.0522(5) Uani d PDU 0.0955(18) A 2
S S1 1.05466(7) 0.71277(6) 0.53074(4) 0.06182(18) Uani d . 1 . .
N N1 1.1320(2) 0.86263(19) 0.81512(14) 0.0601(5) Uani d . 1 . .
C C1 1.1269(2) 0.5736(2) 0.61735(15) 0.0504(5) Uani d . 1 . .
C C2 1.0496(2) 0.58068(19) 0.71592(14) 0.0482(5) Uani d . 1 . .
H H2 1.0710 0.5147 0.7738 0.058 Uiso calc R 1 . .
C C3 0.9333(2) 0.69751(18) 0.72311(14) 0.0461(4) Uani d . 1 A .
C C4 0.9214(2) 0.7794(2) 0.62758(15) 0.0524(5) Uani d . 1 . .
C C5 1.2517(2) 0.4665(2) 0.58193(15) 0.0526(5) Uani d . 1 . .
C C6 1.2966(3) 0.4577(3) 0.47489(18) 0.0685(6) Uani d . 1 . .
H H6 1.2484 0.5214 0.4237 0.082 Uiso calc R 1 . .
C C7 1.4121(3) 0.3554(3) 0.4439(2) 0.0805(7) Uani d . 1 . .
H H7 1.4411 0.3514 0.3720 0.097 Uiso calc R 1 . .
C C8 1.4839(3) 0.2608(3) 0.5167(2) 0.0828(8) Uani d . 1 . .
H H8 1.5619 0.1925 0.4949 0.099 Uiso calc R 1 . .
C C9 1.4409(3) 0.2664(3) 0.6226(2) 0.0812(7) Uani d . 1 . .
H H9 1.4889 0.2011 0.6729 0.097 Uiso calc R 1 . .
C C10 1.3264(3) 0.3687(2) 0.65499(18) 0.0679(6) Uani d . 1 . .
H H10 1.2990 0.3721 0.7272 0.081 Uiso calc R 1 . .
C C11 0.8348(2) 0.72232(18) 0.82253(14) 0.0443(4) Uani d D 1 . .
C C15 0.8024(2) 0.83566(18) 0.86960(14) 0.0441(4) Uani d D 1 A .
C C16 0.8587(2) 0.96785(19) 0.83729(14) 0.0469(4) Uani d . 1 . .
C C17 0.7485(3) 1.0865(2) 0.83338(17) 0.0593(5) Uani d . 1 A .
H H17 0.6448 1.0807 0.8596 0.071 Uiso calc R 1 . .
C C18 0.7902(3) 1.2120(2) 0.79157(19) 0.0714(6) Uani d . 1 . .
H H18 0.7155 1.2900 0.7893 0.086 Uiso calc R 1 A .
C C19 0.9425(3) 1.2200(2) 0.75369(19) 0.0728(7) Uani d . 1 A .
H H19 0.9705 1.3038 0.7231 0.087 Uiso calc R 1 . .
C C20 1.0553(3) 1.1065(2) 0.75982(17) 0.0657(6) Uani d . 1 . .
H H20 1.1585 1.1150 0.7339 0.079 Uiso calc R 1 A .
C C21 1.0178(2) 0.9778(2) 0.80447(15) 0.0508(5) Uani d . 1 A .
C C22 1.1478(3) 0.7867(3) 0.9196(2) 0.0793(7) Uani d . 1 . .
H H22A 1.2362 0.8089 0.9475 0.119 Uiso calc R 1 . .
H H22B 1.1633 0.6909 0.9149 0.119 Uiso calc R 1 . .
H H22C 1.0544 0.8098 0.9657 0.119 Uiso calc R 1 . .
C C23 1.2797(3) 0.8644(3) 0.7482(2) 0.0951(9) Uani d . 1 . .
H H23A 1.2597 0.9017 0.6767 0.143 Uiso calc R 1 . .
H H23B 1.3349 0.7732 0.7493 0.143 Uiso calc R 1 . .
H H23C 1.3423 0.9196 0.7744 0.143 Uiso calc R 1 . .
C C24 0.8113(3) 0.9081(2) 0.59867(18) 0.0713(6) Uani d . 1 . .
H H24A 0.7170 0.9092 0.6466 0.107 Uiso calc R 1 . .
H H24B 0.7863 0.9121 0.5273 0.107 Uiso calc R 1 . .
H H24C 0.8603 0.9853 0.6036 0.107 Uiso calc R 1 . .

loop_
_atom_site_aniso_label
_atom_site_aniso_U_11
_atom_site_aniso_U_22
_atom_site_aniso_U_33
_atom_site_aniso_U_12
_atom_site_aniso_U_13
_atom_site_aniso_U_23
F1 0.1159(14) 0.0358(8) 0.0717(11) -0.0072(8) 0.0267(9) 0.0001(7)
F2 0.0973(13) 0.0970(14) 0.0771(10) -0.0567(10) -0.0090(10) -0.0075(9)
F3 0.1293(15) 0.0775(11) 0.0512(8) 0.0051(10) -0.0145(9) 0.0042(7)
F4 0.1046(13) 0.0791(11) 0.1006(14) -0.0419(10) 0.0504(11) -0.0139(10)
F5 0.0911(11) 0.0739(11) 0.0527(7) -0.0183(8) 0.0079(7) -0.0247(7)
F6 0.0487(8) 0.0675(9) 0.0908(12) -0.0013(7) -0.0015(7) -0.0114(8)
C12 0.0710(14) 0.0430(12) 0.0522(11) -0.0146(10) -0.0002(10) -0.0020(9)
C13 0.0684(14) 0.0555(12) 0.0522(12) -0.0125(10) 0.0096(10) 0.0005(10)
C14 0.0515(13) 0.0518(13) 0.0517(11) -0.0032(11) 0.0022(9) -0.0130(9)
F1' 0.1159(14) 0.0358(8) 0.0717(11) -0.0072(8) 0.0267(9) 0.0001(7)
F2' 0.0973(13) 0.0970(14) 0.0771(10) -0.0567(10) -0.0090(10) -0.0075(9)
F3' 0.1293(15) 0.0775(11) 0.0512(8) 0.0051(10) -0.0145(9) 0.0042(7)
F4' 0.1046(13) 0.0791(11) 0.1006(14) -0.0419(10) 0.0504(11) -0.0139(10)
F5' 0.0911(11) 0.0739(11) 0.0527(7) -0.0183(8) 0.0079(7) -0.0247(7)
F6' 0.0487(8) 0.0675(9) 0.0908(12) -0.0013(7) -0.0015(7) -0.0114(8)
C12' 0.0710(14) 0.0430(12) 0.0522(11) -0.0146(10) -0.0002(10) -0.0020(9)
C13' 0.0684(14) 0.0555(12) 0.0522(12) -0.0125(10) 0.0096(10) 0.0005(10)
C14' 0.0515(13) 0.0518(13) 0.0517(11) -0.0032(11) 0.0022(9) -0.0130(9)
S1 0.0825(4) 0.0630(4) 0.0377(3) -0.0163(3) 0.0008(2) -0.0001(2)
N1 0.0560(10) 0.0666(12) 0.0575(10) -0.0097(9) -0.0055(8) -0.0080(9)
C1 0.0600(12) 0.0501(11) 0.0436(10) -0.0186(9) -0.0002(9) -0.0071(8)
C2 0.0630(12) 0.0418(10) 0.0391(10) -0.0116(9) -0.0009(8) -0.0027(8)
C3 0.0607(11) 0.0387(10) 0.0401(10) -0.0134(8) -0.0040(8) -0.0037(8)
C4 0.0706(13) 0.0453(11) 0.0428(10) -0.0145(9) -0.0080(9) -0.0025(8)
C5 0.0539(11) 0.0576(12) 0.0500(11) -0.0197(9) 0.0044(9) -0.0141(9)
C6 0.0703(14) 0.0854(17) 0.0510(12) -0.0132(12) 0.0036(10) -0.0197(11)
C7 0.0742(16) 0.104(2) 0.0667(15) -0.0126(15) 0.0144(13) -0.0397(15)
C8 0.0629(15) 0.091(2) 0.097(2) -0.0090(13) 0.0114(14) -0.0391(17)
C9 0.0711(16) 0.0820(18) 0.0845(18) 0.0004(13) -0.0009(13) -0.0116(14)
C10 0.0705(14) 0.0729(16) 0.0556(13) -0.0051(12) 0.0055(11) -0.0106(11)
C11 0.0531(11) 0.0391(10) 0.0395(9) -0.0071(8) -0.0045(8) -0.0018(8)
C15 0.0472(10) 0.0408(10) 0.0438(10) -0.0056(8) -0.0069(8) -0.0035(8)
C16 0.0597(12) 0.0400(10) 0.0423(10) -0.0095(8) -0.0057(8) -0.0075(8)
C17 0.0695(14) 0.0460(12) 0.0622(13) -0.0052(10) -0.0057(10) -0.0115(10)
C18 0.1010(19) 0.0412(12) 0.0733(15) -0.0069(12) -0.0186(14) -0.0079(11)
C19 0.113(2) 0.0478(14) 0.0636(14) -0.0313(14) -0.0174(14) -0.0003(10)
C20 0.0811(15) 0.0642(15) 0.0589(13) -0.0338(13) -0.0087(11) -0.0048(11)
C21 0.0645(12) 0.0503(12) 0.0422(10) -0.0179(10) -0.0082(9) -0.0082(8)
C22 0.0745(16) 0.0862(18) 0.0728(16) -0.0041(13) -0.0220(13) 0.0054(13)
C23 0.0667(16) 0.123(2) 0.0886(19) -0.0079(16) 0.0093(14) -0.0132(17)
C24 0.0989(18) 0.0568(14) 0.0554(13) -0.0044(12) -0.0202(12) 0.0030(10)

loop_
_atom_type_symbol
_atom_type_description
_atom_type_scat_dispersion_real
_atom_type_scat_dispersion_imag
_atom_type_scat_source
C C 0.0033 0.0016 'International Tables Vol C Tables 4.2.6.8 and 6.1.1.4'
H H 0.0000 0.0000 'International Tables Vol C Tables 4.2.6.8 and 6.1.1.4'
N N 0.0061 0.0033 'International Tables Vol C Tables 4.2.6.8 and 6.1.1.4'
F F 0.0171 0.0103 'International Tables Vol C Tables 4.2.6.8 and 6.1.1.4'
S S 0.1246 0.1234 'International Tables Vol C Tables 4.2.6.8 and 6.1.1.4'

loop_
_geom_angle_atom_site_label_1
_geom_angle_atom_site_label_2
_geom_angle_atom_site_label_3
_geom_angle
F1 C12 F2 105.9(2)
F1 C12 C11 114.1(2)
F2 C12 C11 111.5(2)
F1 C12 C13 111.3(2)
F2 C12 C13 109.5(2)
C11 C12 C13 104.51(19)
F4 C13 F3 107.3(2)
F4 C13 C12 114.3(2)
F3 C13 C12 109.0(2)
F4 C13 C14 113.4(2)
F3 C13 C14 109.1(2)
C12 C13 C14 103.61(19)
F5 C14 F6 105.62(18)
F5 C14 C15 113.97(19)
F6 C14 C15 112.68(18)
F5 C14 C13 111.62(19)
F6 C14 C13 108.8(2)
C15 C14 C13 104.17(17)
F2' C12' F1' 107.2(10)
F2' C12' C11 111.4(13)
F1' C12' C11 110.4(13)
F2' C12' C13' 114.7(16)
F1' C12' C13' 107.4(15)
C11 C12' C13' 105.7(10)
F3' C13' F4' 106.7(10)
F3' C13' C12' 112.5(15)
F4' C13' C12' 108.1(16)
F3' C13' C14' 113.5(15)
F4' C13' C14' 114.0(16)
C12' C13' C14' 102.0(12)
F5' C14' F6' 106.7(10)
F5' C14' C15 113.8(12)
F6' C14' C15 111.1(13)
F5' C14' C13' 110.0(13)
F6' C14' C13' 104.7(14)
C15 C14' C13' 110.1(11)
C4 S1 C1 93.19(9)
C21 N1 C22 118.53(18)
C21 N1 C23 118.33(19)
C22 N1 C23 113.6(2)
C2 C1 C5 128.50(18)
C2 C1 S1 109.61(15)
C5 C1 S1 121.88(14)
C1 C2 C3 114.37(17)
C1 C2 H2 122.8
C3 C2 H2 122.8
C4 C3 C2 112.41(17)
C4 C3 C11 124.94(18)
C2 C3 C11 122.62(16)
C3 C4 C24 130.03(19)
C3 C4 S1 110.42(15)
C24 C4 S1 119.52(15)
C10 C5 C6 117.4(2)
C10 C5 C1 120.80(18)
C6 C5 C1 121.7(2)
C7 C6 C5 120.6(2)
C7 C6 H6 119.7
C5 C6 H6 119.7
C8 C7 C6 121.1(2)
C8 C7 H7 119.5
C6 C7 H7 119.5
C7 C8 C9 119.5(2)
C7 C8 H8 120.2
C9 C8 H8 120.2
C8 C9 C10 120.2(3)
C8 C9 H9 119.9
C10 C9 H9 119.9
C9 C10 C5 121.2(2)
C9 C10 H10 119.4
C5 C10 H10 119.4
C15 C11 C3 129.46(16)
C15 C11 C12' 113.3(8)
C3 C11 C12' 117.1(8)
C15 C11 C12 110.45(18)
C3 C11 C12 120.03(17)
C11 C15 C16 129.55(16)
C11 C15 C14' 105.0(8)
C16 C15 C14' 124.9(7)
C11 C15 C14 110.47(17)
C16 C15 C14 119.86(17)
C17 C16 C21 119.19(18)
C17 C16 C15 118.44(18)
C21 C16 C15 122.26(17)
C18 C17 C16 121.5(2)
C18 C17 H17 119.2
C16 C17 H17 119.2
C19 C18 C17 119.0(2)
C19 C18 H18 120.5
C17 C18 H18 120.5
C18 C19 C20 121.2(2)
C18 C19 H19 119.4
C20 C19 H19 119.4
C19 C20 C21 121.3(2)
C19 C20 H20 119.4
C21 C20 H20 119.4
N1 C21 C20 121.9(2)
N1 C21 C16 120.50(17)
C20 C21 C16 117.6(2)
N1 C22 H22A 109.5
N1 C22 H22B 109.5
H22A C22 H22B 109.5
N1 C22 H22C 109.5
H22A C22 H22C 109.5
H22B C22 H22C 109.5
N1 C23 H23A 109.5
N1 C23 H23B 109.5
H23A C23 H23B 109.5
N1 C23 H23C 109.5
H23A C23 H23C 109.5
H23B C23 H23C 109.5
C4 C24 H24A 109.5
C4 C24 H24B 109.5
H24A C24 H24B 109.5
C4 C24 H24C 109.5
H24A C24 H24C 109.5
H24B C24 H24C 109.5

loop_
_geom_bond_atom_site_label_1
_geom_bond_atom_site_label_2
_geom_bond_distance
F1 C12 1.349(3)
F2 C12 1.364(3)
F3 C13 1.350(3)
F4 C13 1.337(3)
F5 C14 1.347(3)
F6 C14 1.365(3)
C12 C11 1.508(3)
C12 C13 1.527(3)
C13 C14 1.525(3)
C14 C15 1.508(3)
F1' C12' 1.344(11)
F2' C12' 1.339(11)
F3' C13' 1.340(11)
F4' C13' 1.345(11)
F5' C14' 1.344(11)
F6' C14' 1.343(10)
C12' C11 1.490(12)
C12' C13' 1.492(12)
C13' C14' 1.493(11)
C14' C15 1.493(11)
S1 C4 1.722(2)
S1 C1 1.727(2)
N1 C21 1.395(3)
N1 C22 1.444(3)
N1 C23 1.453(3)
C1 C2 1.359(3)
C1 C5 1.477(3)
C2 C3 1.423(3)
C2 H2 0.9300
C3 C4 1.370(3)
C3 C11 1.473(3)
C4 C24 1.501(3)
C5 C10 1.385(3)
C5 C6 1.390(3)
C6 C7 1.380(3)
C6 H6 0.9300
C7 C8 1.356(4)
C7 H7 0.9300
C8 C9 1.368(4)
C8 H8 0.9300
C9 C10 1.381(3)
C9 H9 0.9300
C10 H10 0.9300
C11 C15 1.344(3)
C15 C16 1.474(3)
C16 C17 1.398(3)
C16 C21 1.410(3)
C17 C18 1.379(3)
C17 H17 0.9300
C18 C19 1.363(4)
C18 H18 0.9300
C19 C20 1.374(3)
C19 H19 0.9300
C20 C21 1.403(3)
C20 H20 0.9300
C22 H22A 0.9600
C22 H22B 0.9600
C22 H22C 0.9600
C23 H23A 0.9600
C23 H23B 0.9600
C23 H23C 0.9600
C24 H24A 0.9600
C24 H24B 0.9600
C24 H24C 0.9600

loop_
_geom_torsion_atom_site_label_1
_geom_torsion_atom_site_label_2
_geom_torsion_atom_site_label_3
_geom_torsion_atom_site_label_4
_geom_torsion
F1 C12 C13 F4 -88.6(3)
F2 C12 C13 F4 28.2(3)
C11 C12 C13 F4 147.7(2)
F1 C12 C13 F3 31.4(3)
F2 C12 C13 F3 148.2(2)
C11 C12 C13 F3 -92.3(2)
F1 C12 C13 C14 147.5(2)
F2 C12 C13 C14 -95.7(2)
C11 C12 C13 C14 23.8(3)
F4 C13 C14 F5 86.8(3)
F3 C13 C14 F5 -32.7(3)
C12 C13 C14 F5 -148.7(2)
F4 C13 C14 F6 -29.3(3)
F3 C13 C14 F6 -148.9(2)
C12 C13 C14 F6 95.1(2)
F4 C13 C14 C15 -149.7(2)
F3 C13 C14 C15 90.7(2)
C12 C13 C14 C15 -25.3(2)
F2' C12' C13' F3' 96.9(18)
F1' C12' C13' F3' -22.2(17)
C11 C12' C13' F3' -140.0(14)
F2' C12' C13' F4' -20.6(18)
F1' C12' C13' F4' -139.7(15)
C11 C12' C13' F4' 102.5(15)
F2' C12' C13' C14' -141.1(13)
F1' C12' C13' C14' 99.9(15)
C11 C12' C13' C14' -18.0(17)
F3' C13' C14' F5' 14.7(18)
F4' C13' C14' F5' 137.1(15)
C12' C13' C14' F5' -106.6(15)
F3' C13' C14' F6' -99.6(17)
F4' C13' C14' F6' 22.8(17)
C12' C13' C14' F6' 139.1(13)
F3' C13' C14' C15 140.9(14)
F4' C13' C14' C15 -96.7(16)
C12' C13' C14' C15 19.6(17)
C4 S1 C1 C2 0.04(16)
C4 S1 C1 C5 178.88(16)
C5 C1 C2 C3 -179.16(18)
S1 C1 C2 C3 -0.4(2)
C1 C2 C3 C4 0.7(2)
C1 C2 C3 C11 178.77(17)
C2 C3 C4 C24 177.3(2)
C11 C3 C4 C24 -0.7(3)
C2 C3 C4 S1 -0.6(2)
C11 C3 C4 S1 -178.65(15)
C1 S1 C4 C3 0.35(16)
C1 S1 C4 C24 -177.87(18)
C2 C1 C5 C10 -12.5(3)
S1 C1 C5 C10 168.85(17)
C2 C1 C5 C6 166.1(2)
S1 C1 C5 C6 -12.5(3)
C10 C5 C6 C7 -0.4(3)
C1 C5 C6 C7 -179.1(2)
C5 C6 C7 C8 0.3(4)
C6 C7 C8 C9 0.2(4)
C7 C8 C9 C10 -0.8(4)
C8 C9 C10 C5 0.7(4)
C6 C5 C10 C9 -0.1(3)
C1 C5 C10 C9 178.6(2)
C4 C3 C11 C15 -50.8(3)
C2 C3 C11 C15 131.4(2)
C4 C3 C11 C12' 134.8(9)
C2 C3 C11 C12' -43.0(9)
C4 C3 C11 C12 126.2(2)
C2 C3 C11 C12 -51.6(3)
F2' C12' C11 C15 136.6(11)
F1' C12' C11 C15 -104.5(13)
C13' C12' C11 C15 11.4(15)
F2' C12' C11 C3 -48.2(16)
F1' C12' C11 C3 70.8(14)
C13' C12' C11 C3 -173.3(10)
F2' C12' C11 C12 65(6)
F1' C12' C11 C12 -176(7)
C13' C12' C11 C12 -60(5)
F1 C12 C11 C15 -135.5(2)
F2 C12 C11 C15 104.5(2)
C13 C12 C11 C15 -13.7(3)
F1 C12 C11 C3 47.0(3)
F2 C12 C11 C3 -73.0(3)
C13 C12 C11 C3 168.80(18)
F1 C12 C11 C12' -24(6)
F2 C12 C11 C12' -144(6)
C13 C12 C11 C12' 98(6)
C3 C11 C15 C16 -1.7(3)
C12' C11 C15 C16 172.9(9)
C12 C11 C15 C16 -178.9(2)
C3 C11 C15 C14' -173.6(7)
C12' C11 C15 C14' 1.0(11)
C12 C11 C15 C14' 9.2(7)
C3 C11 C15 C14 174.39(19)
C12' C11 C15 C14 -11.1(9)
C12 C11 C15 C14 -2.8(2)
F5' C14' C15 C11 110.7(12)
F6' C14' C15 C11 -128.9(11)
C13' C14' C15 C11 -13.3(13)
F5' C14' C15 C16 -61.6(15)
F6' C14' C15 C16 58.8(14)
C13' C14' C15 C16 174.3(9)
F5' C14' C15 C14 -132(4)
F6' C14' C15 C14 -12(3)
C13' C14' C15 C14 104(4)
F5 C14 C15 C11 140.05(19)
F6 C14 C15 C11 -99.6(2)
C13 C14 C15 C11 18.2(2)
F5 C14 C15 C16 -43.4(3)
F6 C14 C15 C16 76.9(3)
C13 C14 C15 C16 -165.31(18)
F5 C14 C15 C14' 74(3)
F6 C14 C15 C14' -166(4)
C13 C14 C15 C14' -48(3)
C11 C15 C16 C17 130.2(2)
C14' C15 C16 C17 -59.4(8)
C14 C15 C16 C17 -45.6(3)
C11 C15 C16 C21 -46.0(3)
C14' C15 C16 C21 124.4(8)
C14 C15 C16 C21 138.23(19)
C21 C16 C17 C18 4.4(3)
C15 C16 C17 C18 -171.92(19)
C16 C17 C18 C19 -0.3(3)
C17 C18 C19 C20 -2.3(4)
C18 C19 C20 C21 0.5(3)
C22 N1 C21 C20 123.1(2)
C23 N1 C21 C20 -21.1(3)
C22 N1 C21 C16 -57.9(3)
C23 N1 C21 C16 157.9(2)
C19 C20 C21 N1 -177.4(2)
C19 C20 C21 C16 3.6(3)
C17 C16 C21 N1 175.04(18)
C15 C16 C21 N1 -8.8(3)
C17 C16 C21 C20 -5.9(3)
C15 C16 C21 C20 170.28(17)
